data_7018031
loop_
_publ_author_name
'Famengo, Alessia'
'Pinero, Dalice'
'Jeannin, Olivier'
'Guizouarn, Thierry'
'Fourmigu\'e, Marc'

_publ_section_title
;
 Paramagnetic dithiolene complexes as metallo-ligands: ether/thioether
 coordination.
;
_journal_issue 5
_journal_name_full 'Dalton transactions (Cambridge, England : 2003)'
_journal_page_first 1441
_journal_page_last 1443
_journal_paper_doi 10.1039/c1dt12028j
_journal_volume 41
_journal_year 2012
_chemical_formula_moiety 'C18 H30 Cl N2 Ni2 O4 S8'
_chemical_formula_sum 'C18 H30 Cl N2 Ni2 O4 S8'
_chemical_formula_weight 747.79
_chemical_name_systematic
;
?
;
_space_group_IT_number 12
_symmetry_cell_setting monoclinic
_symmetry_space_group_name_Hall '-C 2y'
_symmetry_space_group_name_H-M 'C 1 2/m 1'
_atom_sites_solution_hydrogens geom
_atom_sites_solution_primary direct
_atom_sites_solution_secondary difmap
_audit_creation_method SHELXL-97
_cell_angle_alpha 90.00
_cell_angle_beta 98.211(3)
_cell_angle_gamma 90.00
_cell_formula_units_Z 4
_cell_length_a 13.9129(7)
_cell_length_b 11.3753(5)
_cell_length_c 25.6529(15)
_cell_measurement_reflns_used 3532
_cell_measurement_temperature 150(2)
_cell_measurement_theta_max 27.39
_cell_measurement_theta_min 2.32
_cell_volume 4018.3(4)
_computing_cell_refinement 'Bruker SMART'
_computing_data_collection 'Bruker SAINT'
_computing_data_reduction 'Bruker SAINT'
_computing_molecular_graphics 'Ortep-3 for Windows (Farrugia, 1997)'
_computing_publication_material 'WinGX publication routines (Farrugia, 1999)'
_computing_structure_refinement 'SHELXL-97 (Sheldrick, 1997)'
_computing_structure_solution 'SIR97 (Altomare et al., 1999)'
_diffrn_ambient_temperature 150(2)
_diffrn_detector 'CCD plate'
_diffrn_measured_fraction_theta_full 0.982
_diffrn_measured_fraction_theta_max 0.982
_diffrn_measurement_device_type 'APEXII, Bruker-AXS'
_diffrn_measurement_method 'CCD rotation images, thin slices'
_diffrn_radiation_monochromator graphite
_diffrn_radiation_source 'fine-focus sealed tube'
_diffrn_radiation_type MoK\a
_diffrn_radiation_wavelength 0.71073
_diffrn_reflns_av_R_equivalents 0.0293
_diffrn_reflns_av_sigmaI/netI 0.0418
_diffrn_reflns_limit_h_max 17
_diffrn_reflns_limit_h_min -18
_diffrn_reflns_limit_k_max 14
_diffrn_reflns_limit_k_min -13
_diffrn_reflns_limit_l_max 18
_diffrn_reflns_limit_l_min -33
_diffrn_reflns_number 12097
_diffrn_reflns_theta_full 27.41
_diffrn_reflns_theta_max 27.41
_diffrn_reflns_theta_min 0.80
_exptl_absorpt_coefficient_mu 1.440
_exptl_absorpt_correction_T_max 0.931
_exptl_absorpt_correction_T_min 0.552
_exptl_absorpt_correction_type multi-scan
_exptl_absorpt_process_details
;
[Sheldrick, G.M. (2002). SADABS Bruker AXS Inc., Madison, Wisconsin, USA]
;
_exptl_crystal_colour brown
_exptl_crystal_density_diffrn 1.236
_exptl_crystal_density_method 'not measured'
_exptl_crystal_description plate
_exptl_crystal_F_000 1540
_exptl_crystal_size_max 0.5
_exptl_crystal_size_mid 0.35
_exptl_crystal_size_min 0.05
_platon_squeeze_details
;
squeeze of one Et2O and two DMF disordered molecules
;
_refine_diff_density_max 1.430
_refine_diff_density_min -0.802
_refine_diff_density_rms 0.100
_refine_ls_extinction_method none
_refine_ls_goodness_of_fit_ref 1.045
_refine_ls_hydrogen_treatment constr
_refine_ls_matrix_type full
_refine_ls_number_parameters 168
_refine_ls_number_reflns 4740
_refine_ls_number_restraints 2
_refine_ls_restrained_S_all 1.077
_refine_ls_R_factor_all 0.0615
_refine_ls_R_factor_gt 0.0482
_refine_ls_shift/su_max 0.001
_refine_ls_shift/su_mean 0.000
_refine_ls_structure_factor_coef Fsqd
_refine_ls_weighting_details 'calc w=1/[\s^2^(Fo^2^)+(0.0922P)^2^+0.0000P] where P=(Fo^2^+2Fc^2^)/3'
_refine_ls_weighting_scheme calc
_refine_ls_wR_factor_gt 0.1414
_refine_ls_wR_factor_ref 0.1493
_reflns_number_gt 3530
_reflns_number_total 4740
_reflns_threshold_expression >2sigma(I)
_cod_data_source_file c1dt12028j.txt
_cod_data_source_block import2
_cod_original_sg_symbol_H-M C2/m
_cod_database_code 7018031

loop_
_symmetry_equiv_pos_as_xyz
'x, y, z'
'-x, y, -z'
'x+1/2, y+1/2, z'
'-x+1/2, y+1/2, -z'
'-x, -y, -z'
'x, -y, z'
'-x+1/2, -y+1/2, -z'
'x+1/2, -y+1/2, z'

loop_
_atom_site_label
_atom_site_type_symbol
_atom_site_fract_x
_atom_site_fract_y
_atom_site_fract_z
_atom_site_U_iso_or_equiv
_atom_site_adp_type
_atom_site_occupancy
_atom_site_symmetry_multiplicity
_atom_site_calc_flag
_atom_site_refinement_flags
_atom_site_disorder_group
Ni1 Ni 0.93427(4) 0.5000 0.29034(2) 0.03011(18) Uani 1 2 d S .
Ni2 Ni 0.55523(4) 0.5000 0.13022(2) 0.02684(17) Uani 1 2 d S .
Cl1 Cl 0.62764(7) 0.5000 0.05344(4) 0.0371(3) Uani 1 2 d S .
S1 S 0.66174(6) 0.35338(8) 0.17384(4) 0.0379(2) Uani 1 1 d . .
S2 S 0.84638(6) 0.36347(8) 0.24855(3) 0.0359(2) Uani 1 1 d . .
S3 S 1.02129(6) 0.63403(8) 0.33316(3) 0.0383(2) Uani 1 1 d . .
S4 S 1.19781(7) 0.64895(10) 0.41305(4) 0.0491(3) Uani 1 1 d . .
O2 O 1.3185(3) 0.5000 0.34115(15) 0.0568(10) Uani 1 2 d S .
O3 O 0.45862(16) 0.3680(2) 0.10844(9) 0.0415(6) Uani 1 1 d . .
N1 N 0.3853(2) 0.2309(3) 0.05485(13) 0.0499(8) Uani 1 1 d . .
C1 C 0.7538(2) 0.4402(3) 0.21056(11) 0.0306(7) Uani 1 1 d . .
O1A O 0.5008(2) 0.5000 0.20536(12) 0.0457(9) Uani 0.574(14) 2 d SPD 1
C2A C 0.5862(3) 0.3157(5) 0.2247(2) 0.0779(18) Uani 0.574(14) 1 d PD 1
H2A1 H 0.5647 0.2350 0.2190 0.094 Uiso 0.574(14) 1 calc PR 1
H2A2 H 0.6269 0.3189 0.2587 0.094 Uiso 0.574(14) 1 calc PR 1
C3A C 0.4969(6) 0.3920(6) 0.2276(4) 0.058(3) Uiso 0.574(14) 1 d PD 1
H3A1 H 0.4401 0.3510 0.2102 0.070 Uiso 0.574(14) 1 calc PR 1
H3A2 H 0.4889 0.4018 0.2643 0.070 Uiso 0.574(14) 1 calc PR 1
O1B O 0.5008(2) 0.5000 0.20536(12) 0.0457(9) Uani 0.426(14) 2 d SPD 2
C2B C 0.5862(3) 0.3157(5) 0.2247(2) 0.0779(18) Uani 0.426(14) 1 d PD 2
H2B1 H 0.5344 0.2634 0.2099 0.094 Uiso 0.426(14) 1 calc PR 2
H2B2 H 0.6255 0.2749 0.2534 0.094 Uiso 0.426(14) 1 calc PR 2
C3B C 0.5467(7) 0.4157(7) 0.2438(3) 0.040(3) Uiso 0.426(14) 1 d PD 2
H3B1 H 0.5980 0.4561 0.2666 0.048 Uiso 0.426(14) 1 calc PR 2
H3B2 H 0.4989 0.3911 0.2656 0.048 Uiso 0.426(14) 1 calc PR 2
C4 C 1.1128(2) 0.5599(3) 0.37363(12) 0.0391(8) Uani 1 1 d . .
C5 C 1.2788(3) 0.6943(4) 0.36628(17) 0.0566(11) Uani 1 1 d . .
H5A H 1.2411 0.7052 0.3318 0.068 Uiso 1 1 calc R .
H5B H 1.3084 0.7691 0.3774 0.068 Uiso 1 1 calc R .
C6 C 1.3577(4) 0.6044(5) 0.3625(2) 0.0749(14) Uani 1 1 d . .
H6A H 1.4032 0.6351 0.3406 0.090 Uiso 1 1 calc R .
H6B H 1.3928 0.5896 0.3973 0.090 Uiso 1 1 calc R .
C7 C 0.4350(2) 0.3294(3) 0.06506(15) 0.0429(9) Uani 1 1 d . .
H7 H 0.4528 0.3712 0.0368 0.052 Uiso 1 1 calc R .
C8 C 0.3597(5) 0.1612(6) 0.0972(2) 0.109(2) Uani 1 1 d . .
H8A H 0.3444 0.2117 0.1248 0.164 Uiso 1 1 calc R .
H8B H 0.4133 0.1114 0.1105 0.164 Uiso 1 1 calc R .
H8C H 0.3043 0.1136 0.0846 0.164 Uiso 1 1 calc R .
C9 C 0.3670(4) 0.1810(5) 0.0022(2) 0.0868(17) Uani 1 1 d . .
H9A H 0.3926 0.2324 -0.0221 0.130 Uiso 1 1 calc R .
H9B H 0.2983 0.1720 -0.0081 0.130 Uiso 1 1 calc R .
H9C H 0.3979 0.1056 0.0021 0.130 Uiso 1 1 calc R .

loop_
_atom_site_aniso_label
_atom_site_aniso_U_11
_atom_site_aniso_U_22
_atom_site_aniso_U_33
_atom_site_aniso_U_23
_atom_site_aniso_U_13
_atom_site_aniso_U_12
Ni1 0.0255(3) 0.0355(4) 0.0278(3) 0.000 -0.0017(2) 0.000
Ni2 0.0218(3) 0.0343(4) 0.0241(3) 0.000 0.0021(2) 0.000
Cl1 0.0270(5) 0.0588(8) 0.0255(5) 0.000 0.0038(4) 0.000
S1 0.0336(4) 0.0287(5) 0.0465(5) 0.0050(4) -0.0116(4) -0.0058(3)
S2 0.0320(4) 0.0311(5) 0.0405(5) 0.0033(4) -0.0089(3) 0.0003(3)
S3 0.0350(4) 0.0374(5) 0.0385(5) -0.0031(4) -0.0078(4) 0.0021(4)
S4 0.0461(5) 0.0576(7) 0.0398(5) -0.0117(5) -0.0071(4) -0.0038(4)
O2 0.064(2) 0.056(3) 0.052(2) 0.000 0.012(2) 0.000
O3 0.0305(11) 0.0522(17) 0.0405(13) 0.0061(12) 0.0004(10) -0.0097(11)
N1 0.0474(17) 0.047(2) 0.0511(18) 0.0032(15) -0.0081(14) -0.0152(15)
C1 0.0236(14) 0.0381(18) 0.0278(15) -0.0014(13) -0.0037(12) -0.0031(12)
O1A 0.0337(17) 0.075(3) 0.0292(16) 0.000 0.0064(14) 0.000
C2A 0.040(2) 0.097(4) 0.089(3) 0.069(3) -0.017(2) -0.031(2)
O1B 0.0337(17) 0.075(3) 0.0292(16) 0.000 0.0064(14) 0.000
C2B 0.040(2) 0.097(4) 0.089(3) 0.069(3) -0.017(2) -0.031(2)
C4 0.0349(17) 0.051(2) 0.0294(16) -0.0073(14) -0.0019(13) -0.0004(15)
C5 0.055(2) 0.048(3) 0.065(3) 0.005(2) 0.002(2) -0.011(2)
C6 0.065(3) 0.073(3) 0.093(4) -0.016(3) 0.031(3) -0.012(3)
C7 0.0384(18) 0.041(2) 0.047(2) 0.0113(17) -0.0034(16) -0.0090(16)
C8 0.111(4) 0.118(5) 0.088(4) 0.032(4) -0.025(3) -0.090(4)
C9 0.095(4) 0.082(4) 0.081(3) -0.028(3) 0.006(3) -0.041(3)

loop_
_atom_type_symbol
_atom_type_description
_atom_type_scat_dispersion_real
_atom_type_scat_dispersion_imag
_atom_type_scat_source
C C 0.0033 0.0016 'International Tables Vol C Tables 4.2.6.8 and 6.1.1.4'
H H 0.0000 0.0000 'International Tables Vol C Tables 4.2.6.8 and 6.1.1.4'
N N 0.0061 0.0033 'International Tables Vol C Tables 4.2.6.8 and 6.1.1.4'
O O 0.0106 0.0060 'International Tables Vol C Tables 4.2.6.8 and 6.1.1.4'
S S 0.1246 0.1234 'International Tables Vol C Tables 4.2.6.8 and 6.1.1.4'
Ni Ni 0.3393 1.1124 'International Tables Vol C Tables 4.2.6.8 and 6.1.1.4'
Cl Cl 0.1484 0.1585 'International Tables Vol C Tables 4.2.6.8 and 6.1.1.4'

loop_
_geom_angle_atom_site_label_1
_geom_angle_atom_site_label_2
_geom_angle_atom_site_label_3
_geom_angle
_geom_angle_site_symmetry_1
_geom_angle_site_symmetry_3
S3 Ni1 S3 90.40(5) . 6_565
S3 Ni1 S2 178.97(4) . .
S3 Ni1 S2 88.93(3) 6_565 .
S3 Ni1 S2 88.93(3) . 6_565
S3 Ni1 S2 178.97(4) 6_565 6_565
S2 Ni1 S2 91.73(5) . 6_565
O3 Ni2 O3 94.82(14) . 6_565
O3 Ni2 O1A 86.74(9) . .
O3 Ni2 O1A 86.74(9) 6_565 .
O3 Ni2 Cl1 96.65(7) . .
O3 Ni2 Cl1 96.65(7) 6_565 .
O1A Ni2 Cl1 174.96(9) . .
O3 Ni2 S1 168.13(8) . 6_565
O3 Ni2 S1 87.43(7) 6_565 6_565
O1A Ni2 S1 81.74(7) . 6_565
Cl1 Ni2 S1 94.66(3) . 6_565
O3 Ni2 S1 87.43(7) . .
O3 Ni2 S1 168.13(8) 6_565 .
O1A Ni2 S1 81.74(7) . .
Cl1 Ni2 S1 94.66(3) . .
S1 Ni2 S1 88.08(4) 6_565 .
C1 S1 C2A 101.24(19) . .
C1 S1 Ni2 102.19(11) . .
C2A S1 Ni2 96.62(15) . .
C1 S2 Ni1 103.82(11) . .
C4 S3 Ni1 105.75(12) . .
C4 S4 C5 102.20(18) . .
C6 O2 C6 117.9(6) 6_565 .
C7 O3 Ni2 127.4(2) . .
C7 N1 C8 120.0(4) . .
C7 N1 C9 122.2(4) . .
C8 N1 C9 117.3(4) . .
C1 C1 S2 120.19(11) 6_565 .
C1 C1 S1 123.77(11) 6_565 .
S2 C1 S1 116.0(2) . .
C3A O1A C3A 129.4(8) 6_565 .
C3A O1A Ni2 114.4(3) 6_565 .
C3A O1A Ni2 114.4(3) . .
C3A C2A S1 117.0(3) . .
C3A C2A H2A1 108.0 . .
S1 C2A H2A1 108.0 . .
C3A C2A H2A2 108.0 . .
S1 C2A H2A2 108.0 . .
H2A1 C2A H2A2 107.3 . .
O1A C3A C2A 114.3(5) . .
O1A C3A H3A1 108.7 . .
C2A C3A H3A1 108.7 . .
O1A C3A H3A2 108.7 . .
C2A C3A H3A2 108.7 . .
H3A1 C3A H3A2 107.6 . .
C3B C3B H3B1 61.7 6_565 .
C3B C3B H3B2 106.7 6_565 .
H3B1 C3B H3B2 107.2 . .
C4 C4 S3 118.98(12) 6_565 .
C4 C4 S4 125.08(12) 6_565 .
S3 C4 S4 115.9(2) . .
C6 C5 S4 111.8(3) . .
C6 C5 H5A 109.3 . .
S4 C5 H5A 109.3 . .
C6 C5 H5B 109.3 . .
S4 C5 H5B 109.3 . .
H5A C5 H5B 107.9 . .
O2 C6 C5 110.9(4) . .
O2 C6 H6A 109.5 . .
C5 C6 H6A 109.5 . .
O2 C6 H6B 109.5 . .
C5 C6 H6B 109.5 . .
H6A C6 H6B 108.0 . .
O3 C7 N1 124.1(3) . .
O3 C7 H7 117.9 . .
N1 C7 H7 117.9 . .
N1 C8 H8A 109.5 . .
N1 C8 H8B 109.5 . .
H8A C8 H8B 109.5 . .
N1 C8 H8C 109.5 . .
H8A C8 H8C 109.5 . .
H8B C8 H8C 109.5 . .
N1 C9 H9A 109.5 . .
N1 C9 H9B 109.5 . .
H9A C9 H9B 109.5 . .
N1 C9 H9C 109.5 . .
H9A C9 H9C 109.5 . .
H9B C9 H9C 109.5 . .

loop_
_geom_bond_atom_site_label_1
_geom_bond_atom_site_label_2
_geom_bond_distance
_geom_bond_site_symmetry_2
Ni1 S3 2.1486(9) .
Ni1 S3 2.1486(9) 6_565
Ni1 S2 2.1638(9) .
Ni1 S2 2.1638(9) 6_565
Ni2 O3 2.039(2) .
Ni2 O3 2.039(2) 6_565
Ni2 O1A 2.170(3) .
Ni2 Cl1 2.3367(11) .
Ni2 S1 2.3993(9) 6_565
Ni2 S1 2.3993(9) .
S1 C1 1.777(3) .
S1 C2A 1.838(4) .
S2 C1 1.736(3) .
S3 C4 1.741(3) .
S4 C4 1.763(3) .
S4 C5 1.833(4) .
O2 C6 1.386(5) 6_565
O2 C6 1.386(5) .
O3 C7 1.198(4) .
N1 C7 1.323(5) .
N1 C8 1.430(6) .
N1 C9 1.453(5) .
C1 C1 1.360(7) 6_565
O1A C3A 1.359(7) 6_565
O1A C3A 1.359(7) .
C2A C3A 1.526(8) .
C2A H2A1 0.9700 .
C2A H2A2 0.9700 .
C3A H3A1 0.9700 .
C3A H3A2 0.9700 .
C3B C3B 1.918(16) 6_565
C3B H3B1 0.9700 .
C3B H3B2 0.9700 .
C4 C4 1.362(8) 6_565
C5 C6 1.513(6) .
C5 H5A 0.9700 .
C5 H5B 0.9700 .
C6 H6A 0.9700 .
C6 H6B 0.9700 .
C7 H7 0.9300 .
C8 H8A 0.9600 .
C8 H8B 0.9600 .
C8 H8C 0.9600 .
C9 H9A 0.9600 .
C9 H9B 0.9600 .
C9 H9C 0.9600 .

loop_
_geom_torsion_atom_site_label_1
_geom_torsion_atom_site_label_2
_geom_torsion_atom_site_label_3
_geom_torsion_atom_site_label_4
_geom_torsion
_geom_torsion_site_symmetry_1
_geom_torsion_site_symmetry_4
O3 Ni2 S1 C1 -169.71(12) . .
O3 Ni2 S1 C1 -68.5(4) 6_565 .
O1A Ni2 S1 C1 -82.63(12) . .
Cl1 Ni2 S1 C1 93.82(10) . .
S1 Ni2 S1 C1 -0.70(11) 6_565 .
O3 Ni2 S1 C2A -66.66(19) . .
O3 Ni2 S1 C2A 34.6(4) 6_565 .
O1A Ni2 S1 C2A 20.42(19) . .
Cl1 Ni2 S1 C2A -163.12(18) . .
S1 Ni2 S1 C2A 102.36(18) 6_565 .
S3 Ni1 S2 C1 126(2) . .
S3 Ni1 S2 C1 174.97(11) 6_565 .
S2 Ni1 S2 C1 -4.25(12) 6_565 .
S3 Ni1 S3 C4 3.14(13) 6_565 .
S2 Ni1 S3 C4 52(2) . .
S2 Ni1 S3 C4 -177.63(12) 6_565 .
O3 Ni2 O3 C7 81.5(3) 6_565 .
O1A Ni2 O3 C7 167.9(3) . .
Cl1 Ni2 O3 C7 -15.8(3) . .
S1 Ni2 O3 C7 -178.1(3) 6_565 .
S1 Ni2 O3 C7 -110.2(3) . .
Ni1 S2 C1 C1 3.42(9) . 6_565
Ni1 S2 C1 S1 -175.78(14) . .
C2A S1 C1 C1 -98.79(18) . 6_565
Ni2 S1 C1 C1 0.61(10) . 6_565
C2A S1 C1 S2 80.4(2) . .
Ni2 S1 C1 S2 179.77(14) . .
O3 Ni2 O1A C3A -144.5(5) . 6_565
O3 Ni2 O1A C3A -49.5(5) 6_565 6_565
Cl1 Ni2 O1A C3A 83.0(5) . 6_565
S1 Ni2 O1A C3A 38.4(5) 6_565 6_565
S1 Ni2 O1A C3A 127.7(5) . 6_565
O3 Ni2 O1A C3A 49.5(5) . .
O3 Ni2 O1A C3A 144.5(5) 6_565 .
Cl1 Ni2 O1A C3A -83.0(5) . .
S1 Ni2 O1A C3A -127.7(5) 6_565 .
S1 Ni2 O1A C3A -38.4(5) . .
C1 S1 C2A C3A 96.5(5) . .
Ni2 S1 C2A C3A -7.3(5) . .
C3A O1A C3A C2A -120.2(6) 6_565 .
Ni2 O1A C3A C2A 43.3(8) . .
S1 C2A C3A O1A -21.3(9) . .
Ni1 S3 C4 C4 -2.53(10) . 6_565
Ni1 S3 C4 S4 178.84(15) . .
C5 S4 C4 C4 101.54(17) . 6_565
C5 S4 C4 S3 -79.9(2) . .
C4 S4 C5 C6 -85.6(3) . .
C6 O2 C6 C5 -140.2(4) 6_565 .
S4 C5 C6 O2 65.6(5) . .
Ni2 O3 C7 N1 167.7(3) . .
C8 N1 C7 O3 -2.5(7) . .
C9 N1 C7 O3 -173.5(4) . .

loop_
_platon_squeeze_void_nr
_platon_squeeze_void_average_x
_platon_squeeze_void_average_y
_platon_squeeze_void_average_z
_platon_squeeze_void_volume
_platon_squeeze_void_count_electrons
1 0.017 -0.048 0.500 803.4 299.3
2 0.312 0.000 0.840 138.7 37.1
3 0.688 0.000 0.160 138.7 37.3
4 0.188 0.500 0.160 138.7 37.3
5 0.812 0.500 0.840 138.7 37.1
